data_4505047
loop_
_publ_author_name
'Rodr\'iguez-Cuamatzi, Patricia'
'Arillo-Flores, Oscar I.'
'Bernal-Uruchurtu, Margarita I.'
'H\"opfl, Herbert'

_publ_section_title
;
 Theoretical and Experimental Evaluation of Homo- and Heterodimeric
 Hydrogen-Bonded Motifs Containing Boronic Acids, Carboxylic Acids, and
 Carboxylate Anions:&#x2009; Application for the Generation of Highly
 Stable Hydrogen-Bonded Supramolecular Systems
;
_journal_issue 1
_journal_name_full 'Crystal Growth &amp; Design'
_journal_page_first 167
_journal_paper_doi 10.1021/cg0498453
_journal_volume 5
_journal_year 2005
_chemical_formula_moiety 'C14 H14 B N O9'
_chemical_formula_sum 'C14 H14 B N O9'
_chemical_formula_weight 351.07
_chemical_melting_point 231.0(10)
_chemical_name_systematic
; 
 ? 
;
_space_group_IT_number 14
_symmetry_cell_setting monoclinic
_symmetry_space_group_name_Hall '-P 2yn'
_symmetry_space_group_name_H-M 'P 1 21/n 1'
_atom_sites_solution_hydrogens geom
_atom_sites_solution_primary direct
_atom_sites_solution_secondary difmap
_audit_creation_method SHELXL-97
_cell_angle_alpha 90.00
_cell_angle_beta 112.105(3)
_cell_angle_gamma 90.00
_cell_formula_units_Z 4
_cell_length_a 8.6400(14)
_cell_length_b 21.251(3)
_cell_length_c 9.6811(16)
_cell_measurement_reflns_used 1647
_cell_measurement_temperature 293(2)
_cell_measurement_theta_max 19.27
_cell_measurement_theta_min 2.47
_cell_volume 1646.9(4)
_computing_cell_refinement 'Bruker SAINT'
_computing_data_collection 'Bruker SMART'
_computing_data_reduction 'Bruker SAINT'
_computing_molecular_graphics Crystals-Cameron
_computing_publication_material 'Bruker SHELXTL'
_computing_structure_refinement Bruker-SHELXTL)
_computing_structure_solution 'SHELXS-97 (Sheldrick, 1990)'
_diffrn_ambient_temperature 293(2)
_diffrn_measured_fraction_theta_full 1.000
_diffrn_measured_fraction_theta_max 1.000
_diffrn_measurement_device_type 'CCD area detector'
_diffrn_measurement_method 'phi and omega scans'
_diffrn_radiation_monochromator graphite
_diffrn_radiation_source 'fine-focus sealed tube'
_diffrn_radiation_type MoK\a
_diffrn_radiation_wavelength 0.71073
_diffrn_reflns_av_R_equivalents 0.0710
_diffrn_reflns_av_sigmaI/netI 0.0542
_diffrn_reflns_limit_h_max 10
_diffrn_reflns_limit_h_min -10
_diffrn_reflns_limit_k_max 26
_diffrn_reflns_limit_k_min -26
_diffrn_reflns_limit_l_max 11
_diffrn_reflns_limit_l_min -11
_diffrn_reflns_number 17082
_diffrn_reflns_theta_full 26.00
_diffrn_reflns_theta_max 26.00
_diffrn_reflns_theta_min 1.92
_exptl_absorpt_coefficient_mu 0.119
_exptl_absorpt_correction_T_max 2.47
_exptl_absorpt_correction_T_min 1647
_exptl_absorpt_correction_type none
_exptl_absorpt_process_details 19.27
_exptl_crystal_colour colorless
_exptl_crystal_density_diffrn 1.416
_exptl_crystal_density_method 'not measured'
_exptl_crystal_description rectangular
_exptl_crystal_F_000 728
_exptl_crystal_size_max 0.25
_exptl_crystal_size_mid 0.23
_exptl_crystal_size_min 0.21
_refine_diff_density_max 0.131
_refine_diff_density_min -0.168
_refine_diff_density_rms 0.034
_refine_ls_extinction_method none
_refine_ls_goodness_of_fit_ref 1.081
_refine_ls_hydrogen_treatment mixed
_refine_ls_matrix_type full
_refine_ls_number_parameters 247
_refine_ls_number_reflns 3241
_refine_ls_number_restraints 7
_refine_ls_restrained_S_all 1.079
_refine_ls_R_factor_all 0.1161
_refine_ls_R_factor_gt 0.0666
_refine_ls_shift/su_max 0.000
_refine_ls_shift/su_mean 0.000
_refine_ls_structure_factor_coef Fsqd
_refine_ls_weighting_details 'calc w=1/[\s^2^(Fo^2^)+(0.0407P)^2^+0.3935P] where P=(Fo^2^+2Fc^2^)/3'
_refine_ls_weighting_scheme calc
_refine_ls_wR_factor_gt 0.1206
_refine_ls_wR_factor_ref 0.1396
_reflns_number_gt 1969
_reflns_number_total 3241
_reflns_threshold_expression >2sigma(I)
_cod_data_source_file cg0498453si20040512_020514.cif
_cod_data_source_block patneunm
_cod_depositor_comments
;
The following automatic conversions were performed:

'_chemical_melting_point' value '230-232' was changed to '231.0(10)'
- the average value was taken and precision was
estimated.

'_symmetry_cell_setting' value 'Monoclinic' changed to
'monoclinic' according to
/home/saulius/struct/CIF-dictionaries/cif_core.dic dictionary named
'cif_core.dic' version 2.4.1 from 2010-06-29.

Automatic conversion script
Id: cif_fix_values 1715 2011-07-08 13:25:40Z adriana 
;
_cod_original_cell_volume 1646.9(5)
_cod_original_sg_symbol_H-M P2(1)/n
_cod_database_code 4505047

loop_
_symmetry_equiv_pos_as_xyz
'x, y, z'
'-x+1/2, y+1/2, -z+1/2'
'-x, -y, -z'
'x-1/2, -y-1/2, z-1/2'

loop_
_atom_site_label
_atom_site_type_symbol
_atom_site_fract_x
_atom_site_fract_y
_atom_site_fract_z
_atom_site_U_iso_or_equiv
_atom_site_adp_type
_atom_site_occupancy
_atom_site_symmetry_multiplicity
_atom_site_calc_flag
_atom_site_refinement_flags
N1 N 0.4301(3) 0.27550(11) 0.7860(3) 0.0692(8) Uani 1 1 d .
O1 O 0.9058(2) 0.42803(9) 0.9554(3) 0.0758(7) Uani 1 1 d D
H1 H 0.997(5) 0.447(3) 0.989(9) 0.114 Uiso 0.50 1 d PD
O2 O 0.7925(2) 0.52342(9) 0.9382(3) 0.0695(6) Uani 1 1 d D
H20 H 0.890(3) 0.538(3) 0.970(8) 0.104 Uiso 0.50 1 d PD
O3 O 0.1841(2) 0.54338(9) 0.7353(3) 0.0738(7) Uani 1 1 d D
H30 H 0.094(2) 0.5635(14) 0.709(4) 0.111 Uiso 1 1 d D
O4 O 0.0207(2) 0.45950(9) 0.6675(3) 0.0824(7) Uani 1 1 d .
O5 O 0.5571(3) 0.24512(9) 0.8470(3) 0.0922(8) Uani 1 1 d .
O6 O 0.2950(3) 0.25240(10) 0.7133(3) 0.0915(8) Uani 1 1 d .
C1 C 0.7811(3) 0.46457(13) 0.9245(3) 0.0548(8) Uani 1 1 d .
C2 C 0.6128(3) 0.43524(12) 0.8676(3) 0.0509(7) Uani 1 1 d .
C3 C 0.5991(3) 0.37045(13) 0.8579(3) 0.0546(7) Uani 1 1 d .
H3 H 0.6938 0.3451 0.8902 0.065 Uiso 1 1 calc R
C4 C 0.4424(3) 0.34437(12) 0.7996(3) 0.0529(7) Uani 1 1 d .
C5 C 0.2996(3) 0.38011(13) 0.7528(3) 0.0568(8) Uani 1 1 d .
H5 H 0.1952 0.3610 0.7137 0.068 Uiso 1 1 calc R
C6 C 0.3128(3) 0.44471(12) 0.7646(3) 0.0501(7) Uani 1 1 d .
C7 C 0.4702(3) 0.47237(12) 0.8218(3) 0.0513(7) Uani 1 1 d .
H7 H 0.4799 0.5159 0.8293 0.062 Uiso 1 1 calc R
C8 C 0.1568(3) 0.48323(13) 0.7165(3) 0.0586(8) Uani 1 1 d .
B1 B 0.0738(4) 0.09372(16) -0.0012(4) 0.0571(9) Uani 1 1 d .
O7 O -0.0920(2) 0.08058(9) -0.0612(3) 0.0772(7) Uani 1 1 d D
H70 H -0.116(4) 0.0427(5) -0.054(4) 0.116 Uiso 1 1 d D
O8 O 0.1779(2) 0.04294(9) 0.0466(3) 0.0683(6) Uani 1 1 d D
H80 H 0.2823(5) 0.0465(16) 0.085(3) 0.102 Uiso 1 1 d D
C9 C 0.1336(3) 0.16340(13) 0.0149(3) 0.0545(7) Uani 1 1 d .
C10 C 0.0197(4) 0.21228(15) -0.0237(4) 0.0788(10) Uani 1 1 d .
H10 H -0.0938 0.2030 -0.0647 0.095 Uiso 1 1 calc R
C11 C 0.0694(4) 0.27409(16) -0.0032(5) 0.0925(12) Uani 1 1 d .
H11 H -0.0107 0.3058 -0.0309 0.111 Uiso 1 1 calc R
C12 C 0.2347(4) 0.28964(16) 0.0575(4) 0.0798(10) Uani 1 1 d .
H12 H 0.2679 0.3315 0.0726 0.096 Uiso 1 1 calc R
C13 C 0.3501(4) 0.24241(16) 0.0954(4) 0.0851(11) Uani 1 1 d .
H13 H 0.4634 0.2520 0.1353 0.102 Uiso 1 1 calc R
C14 C 0.2989(4) 0.18037(14) 0.0746(4) 0.0748(10) Uani 1 1 d .
H14 H 0.3796 0.1489 0.1021 0.090 Uiso 1 1 calc R
O9 O 0.5722(3) 0.11388(10) 0.8394(4) 0.1207(11) Uani 1 1 d D
H91 H 0.6754(12) 0.107(2) 0.874(5) 0.181 Uiso 1 1 d D
H92 H 0.548(6) 0.1523(6) 0.831(6) 0.181 Uiso 1 1 d D

loop_
_atom_site_aniso_label
_atom_site_aniso_U_11
_atom_site_aniso_U_22
_atom_site_aniso_U_33
_atom_site_aniso_U_23
_atom_site_aniso_U_13
_atom_site_aniso_U_12
N1 0.0504(16) 0.0456(15) 0.105(2) -0.0015(14) 0.0210(15) -0.0026(12)
O1 0.0342(11) 0.0584(13) 0.1231(19) -0.0085(13) 0.0163(12) -0.0005(10)
O2 0.0400(11) 0.0495(12) 0.1095(18) -0.0053(11) 0.0174(12) -0.0047(9)
O3 0.0406(11) 0.0499(13) 0.1176(18) -0.0031(12) 0.0148(12) 0.0042(10)
O4 0.0328(11) 0.0634(14) 0.134(2) -0.0032(13) 0.0117(12) -0.0008(10)
O5 0.0626(14) 0.0483(13) 0.148(2) 0.0033(13) 0.0193(15) 0.0105(11)
O6 0.0563(13) 0.0597(14) 0.142(2) -0.0163(13) 0.0185(14) -0.0126(11)
C1 0.0345(14) 0.0499(18) 0.075(2) -0.0018(15) 0.0155(14) 0.0007(13)
C2 0.0340(14) 0.0468(15) 0.067(2) -0.0014(14) 0.0135(13) -0.0003(12)
C3 0.0357(14) 0.0495(16) 0.074(2) 0.0003(15) 0.0151(14) 0.0047(12)
C4 0.0414(15) 0.0395(15) 0.075(2) -0.0010(14) 0.0185(14) 0.0007(12)
C5 0.0364(14) 0.0530(18) 0.074(2) -0.0011(15) 0.0123(14) -0.0061(13)
C6 0.0357(14) 0.0469(16) 0.0640(19) -0.0008(13) 0.0144(13) -0.0005(12)
C7 0.0397(14) 0.0428(15) 0.0681(19) -0.0030(13) 0.0164(14) -0.0015(12)
C8 0.0375(16) 0.0506(18) 0.083(2) -0.0008(16) 0.0181(15) 0.0025(14)
B1 0.0442(18) 0.060(2) 0.063(2) -0.0010(17) 0.0161(17) 0.0054(16)
O7 0.0395(11) 0.0582(13) 0.1157(18) 0.0021(13) 0.0084(12) 0.0033(10)
O8 0.0383(10) 0.0540(12) 0.1039(17) -0.0017(11) 0.0169(12) 0.0011(10)
C9 0.0430(16) 0.0561(17) 0.063(2) 0.0031(14) 0.0185(14) 0.0055(13)
C10 0.0488(18) 0.064(2) 0.111(3) 0.005(2) 0.0152(18) 0.0085(16)
C11 0.072(2) 0.056(2) 0.138(3) 0.010(2) 0.026(2) 0.0163(18)
C12 0.079(2) 0.060(2) 0.099(3) 0.0022(19) 0.032(2) -0.0049(19)
C13 0.055(2) 0.069(2) 0.122(3) 0.000(2) 0.023(2) -0.0092(18)
C14 0.0484(18) 0.0570(19) 0.111(3) 0.0066(18) 0.0213(19) 0.0031(15)
O9 0.0458(13) 0.0479(13) 0.240(3) 0.0082(18) 0.0209(18) -0.0038(11)

loop_
_atom_type_symbol
_atom_type_description
_atom_type_scat_dispersion_real
_atom_type_scat_dispersion_imag
_atom_type_scat_source
C C 0.0033 0.0016 'International Tables Vol C Tables 4.2.6.8 and 6.1.1.4'
H H 0.0000 0.0000 'International Tables Vol C Tables 4.2.6.8 and 6.1.1.4'
B B 0.0013 0.0007 'International Tables Vol C Tables 4.2.6.8 and 6.1.1.4'
O O 0.0106 0.0060 'International Tables Vol C Tables 4.2.6.8 and 6.1.1.4'
N N 0.0061 0.0033 'International Tables Vol C Tables 4.2.6.8 and 6.1.1.4'

loop_
_geom_angle_atom_site_label_1
_geom_angle_atom_site_label_2
_geom_angle_atom_site_label_3
_geom_angle
O6 N1 O5 124.1(2)
O6 N1 C4 118.4(2)
O5 N1 C4 117.6(2)
O2 C1 O1 123.9(2)
O2 C1 C2 118.9(2)
O1 C1 C2 117.2(2)
C3 C2 C7 120.1(2)
C3 C2 C1 119.4(2)
C7 C2 C1 120.5(2)
C4 C3 C2 118.4(2)
C5 C4 C3 122.5(2)
C5 C4 N1 119.7(2)
C3 C4 N1 117.8(2)
C4 C5 C6 119.2(2)
C5 C6 C7 119.5(2)
C5 C6 C8 118.9(2)
C7 C6 C8 121.7(2)
C2 C7 C6 120.3(2)
O4 C8 O3 124.6(3)
O4 C8 C6 121.8(3)
O3 C8 C6 113.6(2)
O7 B1 O8 115.8(3)
O7 B1 C9 119.7(3)
O8 B1 C9 124.4(3)
C14 C9 C10 116.0(3)
C14 C9 B1 123.1(3)
C10 C9 B1 120.8(3)
C11 C10 C9 121.9(3)
C12 C11 C10 120.9(3)
C13 C12 C11 118.6(3)
C12 C13 C14 120.1(3)
C9 C14 C13 122.5(3)

loop_
_geom_bond_atom_site_label_1
_geom_bond_atom_site_label_2
_geom_bond_distance
N1 O6 1.216(3)
N1 O5 1.217(3)
N1 C4 1.470(3)
O1 C1 1.269(3)
O2 C1 1.258(3)
O3 C8 1.300(3)
O4 C8 1.201(3)
C1 C2 1.484(3)
C2 C3 1.382(4)
C2 C7 1.388(3)
C3 C4 1.372(3)
C4 C5 1.372(3)
C5 C6 1.379(4)
C6 C7 1.391(3)
C6 C8 1.494(3)
B1 O7 1.357(4)
B1 O8 1.369(4)
B1 C9 1.557(4)
C9 C14 1.372(4)
C9 C10 1.382(4)
C10 C11 1.373(4)
C11 C12 1.365(4)
C12 C13 1.364(4)
C13 C14 1.381(4)

loop_
_geom_torsion_atom_site_label_1
_geom_torsion_atom_site_label_2
_geom_torsion_atom_site_label_3
_geom_torsion_atom_site_label_4
_geom_torsion
O2 C1 C2 C3 -177.4(3)
O1 C1 C2 C3 3.2(4)
O2 C1 C2 C7 3.9(4)
O1 C1 C2 C7 -175.6(3)
C7 C2 C3 C4 1.3(4)
C1 C2 C3 C4 -177.5(3)
C2 C3 C4 C5 -1.0(5)
C2 C3 C4 N1 178.2(3)
O6 N1 C4 C5 10.9(4)
O5 N1 C4 C5 -170.1(3)
O6 N1 C4 C3 -168.4(3)
O5 N1 C4 C3 10.7(4)
C3 C4 C5 C6 -0.1(5)
N1 C4 C5 C6 -179.3(3)
C4 C5 C6 C7 0.8(4)
C4 C5 C6 C8 -178.7(3)
C3 C2 C7 C6 -0.6(4)
C1 C2 C7 C6 178.2(3)
C5 C6 C7 C2 -0.5(4)
C8 C6 C7 C2 179.0(3)
C5 C6 C8 O4 -0.3(5)
C7 C6 C8 O4 -179.8(3)
C5 C6 C8 O3 178.7(3)
C7 C6 C8 O3 -0.8(4)
O7 B1 C9 C14 179.9(3)
O8 B1 C9 C14 2.4(5)
O7 B1 C9 C10 3.6(5)
O8 B1 C9 C10 -174.0(3)
C14 C9 C10 C11 -0.1(5)
B1 C9 C10 C11 176.5(3)
C9 C10 C11 C12 -0.4(6)
C10 C11 C12 C13 0.9(6)
C11 C12 C13 C14 -1.1(6)
C10 C9 C14 C13 0.0(5)
B1 C9 C14 C13 -176.5(3)
C12 C13 C14 C9 0.6(6)
